data_7043876
loop_
_publ_author_name
'Gavrikov, Andrey Vyacheslavovich'
'Efimov, Nikolay'
'Dobrohotova, Zhanna'
'Ilyukhin, Andrey Borisovich'
'Vasilyev, Pavel Nikolaevich'
'Novotortsev, Vladimir M.'

_publ_section_title
;
 Novel mononuclear Ln complexes with pyrazine-2-carboxylate and
 acetylacetonate co-ligands: remarkable Single Molecule Magnet behavior of
 Yb derivative
;
_journal_name_full 'Dalton Trans.'
_journal_paper_doi 10.1039/C7DT02175E
_journal_year 2017
_chemical_formula_moiety 'C15 H21 Er N2 O8'
_chemical_formula_sum 'C15 H21 Er N2 O8'
_chemical_formula_weight 524.6
_space_group_IT_number 14
_symmetry_cell_setting monoclinic
_symmetry_Int_Tables_number 14
_symmetry_space_group_name_Hall '-P 2yn'
_symmetry_space_group_name_H-M 'P 1 21/n 1'
_atom_sites_solution_hydrogens mixed
_audit_conform_dict_location ftp://ftp.iucr.org/pub/cif_core.dic
_audit_conform_dict_name cif_core.dic
_audit_conform_dict_version 2.4.3
_audit_creation_date 2017-03-24T17:54:05-00:00
_audit_creation_method 'WinGX routine CIF_UPDATE'
_audit_update_record
;
2017-06-08 deposited with the CCDC.
2017-08-01 downloaded from the CCDC.
;
_cell_angle_alpha 90
_cell_angle_beta 105.8480(10)
_cell_angle_gamma 90
_cell_formula_units_Z 4
_cell_length_a 7.7499(8)
_cell_length_b 29.727(3)
_cell_length_c 8.2564(9)
_cell_measurement_reflns_used 9161
_cell_measurement_temperature 150(2)
_cell_measurement_theta_max 31.66
_cell_measurement_theta_min 2.65
_cell_volume 1829.8(3)
_computing_cell_refinement 'Bruker SAINT'
_computing_data_collection 'Bruker APEX2'
_computing_data_reduction 'Bruker SAINT'
_computing_molecular_graphics 'Bruker SHELXTL'
_computing_publication_material 'Bruker SHELXTL'
_computing_structure_refinement 'SHELXL-2016/6 (Sheldrick, 2016)'
_computing_structure_solution 'SHELXS-2016 (Sheldrick, 2015)'
_diffrn_ambient_temperature 150(2)
_diffrn_measured_fraction_theta_full 0.998
_diffrn_measured_fraction_theta_max 0.999
_diffrn_measurement_device_type 'Bruker APEX-II CCD'
_diffrn_measurement_method '\f and \w scans'
_diffrn_radiation_monochromator graphite
_diffrn_radiation_type MoK\a
_diffrn_radiation_wavelength 0.71073
_diffrn_reflns_av_R_equivalents 0.0928
_diffrn_reflns_av_unetI/netI 0.059
_diffrn_reflns_Laue_measured_fraction_full 0.998
_diffrn_reflns_Laue_measured_fraction_max 0.999
_diffrn_reflns_limit_h_max 9
_diffrn_reflns_limit_h_min -9
_diffrn_reflns_limit_k_max 36
_diffrn_reflns_limit_k_min -36
_diffrn_reflns_limit_l_max 10
_diffrn_reflns_limit_l_min -10
_diffrn_reflns_number 13406
_diffrn_reflns_point_group_measured_fraction_full 0.998
_diffrn_reflns_point_group_measured_fraction_max 0.999
_diffrn_reflns_theta_full 25.242
_diffrn_reflns_theta_max 25.848
_diffrn_reflns_theta_min 2.654
_diffrn_standards_number 0
_exptl_absorpt_coefficient_mu 4.631
_exptl_absorpt_correction_T_max 0.7462
_exptl_absorpt_correction_T_min 0.4999
_exptl_absorpt_correction_type multi-scan
_exptl_absorpt_process_details 'SADABS 2014/5'
_exptl_crystal_colour pink
_exptl_crystal_density_diffrn 1.904
_exptl_crystal_description block
_exptl_crystal_F_000 1028
_exptl_crystal_preparation ', Magnetic properties'
_exptl_crystal_size_max 0.3
_exptl_crystal_size_mid 0.22
_exptl_crystal_size_min 0.12
_refine_diff_density_max 1.465
_refine_diff_density_min -2.6
_refine_diff_density_rms 0.17
_refine_ls_extinction_method none
_refine_ls_goodness_of_fit_ref 1.607
_refine_ls_hydrogen_treatment constr
_refine_ls_matrix_type full
_refine_ls_number_parameters 239
_refine_ls_number_reflns 3527
_refine_ls_number_restraints 6
_refine_ls_restrained_S_all 1.609
_refine_ls_R_factor_all 0.0479
_refine_ls_R_factor_gt 0.045
_refine_ls_shift/su_max 0.001
_refine_ls_shift/su_mean 0
_refine_ls_structure_factor_coef Fsqd
_refine_ls_weighting_details 'w=1/[\s^2^(Fo^2^)+2.0000P] where P=(Fo^2^+2Fc^2^)/3'
_refine_ls_weighting_scheme calc
_refine_ls_wR_factor_gt 0.0864
_refine_ls_wR_factor_ref 0.0872
_reflns_Friedel_coverage 0
_reflns_number_gt 3357
_reflns_number_total 3527
_reflns_threshold_expression 'I > 2\s(I)'
_cod_data_source_file c7dt02175e2.cif
_cod_data_source_block 6
_cod_original_sg_symbol_H-M 'P 21/n'
_cod_database_code 7043876

loop_
_symmetry_equiv_pos_as_xyz
'x, y, z'
'-x+1/2, y+1/2, -z+1/2'
'-x, -y, -z'
'x-1/2, -y-1/2, z-1/2'

loop_
_atom_site_label
_atom_site_type_symbol
_atom_site_fract_x
_atom_site_fract_y
_atom_site_fract_z
_atom_site_U_iso_or_equiv
_atom_site_adp_type
_atom_site_occupancy
_atom_site_site_symmetry_order
_atom_site_calc_flag
_atom_site_refinement_flags_posn
_atom_site_refinement_flags_adp
Er1 Er 0.27355(3) 0.09461(2) 0.18507(3) 0.01345(11) Uani 1 1 d . .
O1 O 0.4532(5) 0.09588(15) 0.4559(5) 0.0210(10) Uani 1 1 d . .
O2 O 0.5375(5) 0.12306(15) 0.1652(5) 0.0188(10) Uani 1 1 d . .
O3 O 0.2197(5) 0.16272(16) 0.2831(5) 0.0181(10) Uani 1 1 d . .
O4 O 0.1732(5) 0.13885(15) -0.0498(5) 0.0202(10) Uani 1 1 d . .
O5 O -0.0039(5) 0.06343(16) 0.0375(5) 0.0180(10) Uani 1 1 d . .
O6 O -0.2710(5) 0.03246(15) 0.0234(5) 0.0157(9) Uani 1 1 d . .
O7 O 0.3290(5) 0.01670(14) 0.2614(5) 0.0168(9) Uani 1 1 d . .
H1 H 0.281929 -0.00094 0.170991 0.02 Uiso 1 1 d R U
H2 H 0.267829 0.00586 0.31339 0.02 Uiso 1 1 d R U
O8 O 0.3602(5) 0.05630(15) -0.0379(5) 0.0161(9) Uani 1 1 d . .
H3 H 0.476233 0.054797 -0.038724 0.019 Uiso 1 1 d R U
H4 H 0.347332 0.030397 -0.049224 0.019 Uiso 1 1 d R U
N1 N 0.0666(6) 0.07567(18) 0.3694(6) 0.0134(11) Uani 1 1 d . .
N2 N -0.1634(6) 0.03889(19) 0.5443(6) 0.0173(12) Uani 1 1 d . .
C1 C 0.6282(8) 0.1241(3) 0.7162(8) 0.0272(16) Uani 1 1 d . .
H1A H 0.657637 0.093725 0.761716 0.041 Uiso 1 1 calc R U
H1B H 0.525981 0.135731 0.751678 0.041 Uiso 1 1 calc R U
H1C H 0.731944 0.143845 0.758345 0.041 Uiso 1 1 calc R U
C2 C 0.5804(7) 0.1224(2) 0.5262(7) 0.0190(14) Uani 1 1 d . .
C3 C 0.6746(8) 0.1488(2) 0.4396(8) 0.0212(14) Uani 1 1 d . .
H3A H 0.759789 0.169628 0.502844 0.025 Uiso 1 1 calc R U
C4 C 0.6519(7) 0.1468(2) 0.2672(8) 0.0176(14) Uani 1 1 d . .
C5 C 0.7722(8) 0.1748(3) 0.1899(8) 0.0282(17) Uani 1 1 d . .
H5A H 0.698754 0.195672 0.107451 0.042 Uiso 1 1 calc R U
H5B H 0.838923 0.154987 0.13378 0.042 Uiso 1 1 calc R U
H5C H 0.856687 0.191902 0.278503 0.042 Uiso 1 1 calc R U
C6 C 0.2347(10) 0.2397(3) 0.3514(9) 0.0337(18) Uani 1 1 d . U
H6A H 0.130674 0.238815 0.397227 0.05 Uiso 1 1 calc R U
H6B H 0.237154 0.268627 0.294892 0.05 Uiso 1 1 calc R U
H6C H 0.344873 0.23632 0.443246 0.05 Uiso 1 1 calc R U
C7 C 0.2215(8) 0.2020(2) 0.2267(8) 0.0214(15) Uani 1 1 d . .
C8 C 0.2112(9) 0.2129(2) 0.0589(8) 0.0283(16) Uani 1 1 d . .
H8A H 0.224853 0.243435 0.031342 0.034 Uiso 1 1 calc R U
C9 C 0.1817(8) 0.1808(3) -0.0698(8) 0.0233(15) Uani 1 1 d . .
C10 C 0.1582(10) 0.1972(3) -0.2493(8) 0.0346(18) Uani 1 1 d . .
H10A H 0.093649 0.174478 -0.328818 0.052 Uiso 1 1 calc R U
H10B H 0.276298 0.202477 -0.267657 0.052 Uiso 1 1 calc R U
H10C H 0.089675 0.225367 -0.266705 0.052 Uiso 1 1 calc R U
C11 C -0.0882(7) 0.0552(2) 0.2895(6) 0.0111(12) Uani 1 1 d . .
C12 C -0.2013(7) 0.0371(2) 0.3765(7) 0.0147(13) Uani 1 1 d . .
H12A H -0.30907 0.022867 0.314955 0.018 Uiso 1 1 calc R U
C13 C -0.0146(7) 0.0615(2) 0.6225(7) 0.0151(13) Uani 1 1 d . .
H13A H 0.014043 0.065123 0.741237 0.018 Uiso 1 1 calc R U
C14 C 0.0989(7) 0.0798(2) 0.5364(7) 0.0156(13) Uani 1 1 d . .
H14A H 0.202448 0.095767 0.59758 0.019 Uiso 1 1 calc R U
C15 C -0.1231(7) 0.0496(2) 0.1012(7) 0.0112(12) Uani 1 1 d . .

loop_
_atom_site_aniso_label
_atom_site_aniso_U_11
_atom_site_aniso_U_22
_atom_site_aniso_U_33
_atom_site_aniso_U_23
_atom_site_aniso_U_13
_atom_site_aniso_U_12
Er1 0.01186(13) 0.0165(2) 0.01169(15) 0.00006(11) 0.00263(10) -0.00232(11)
O1 0.021(2) 0.022(3) 0.018(2) 0.000(2) 0.0026(17) -0.0039(19)
O2 0.0109(18) 0.026(3) 0.019(2) -0.002(2) 0.0034(17) -0.0057(18)
O3 0.019(2) 0.018(3) 0.017(2) -0.001(2) 0.0049(17) 0.0007(19)
O4 0.024(2) 0.016(3) 0.020(2) 0.004(2) 0.0046(17) -0.001(2)
O5 0.0147(19) 0.028(3) 0.0104(18) 0.000(2) 0.0020(16) -0.0095(18)
O6 0.0126(19) 0.020(3) 0.0116(18) -0.005(2) -0.0006(15) -0.0065(18)
O7 0.022(2) 0.015(3) 0.0138(19) -0.0017(19) 0.0061(17) -0.0048(18)
O8 0.0156(19) 0.013(2) 0.022(2) 0.000(2) 0.0080(17) -0.0011(17)
N1 0.015(2) 0.012(3) 0.014(2) 0.003(2) 0.0057(19) 0.002(2)
N2 0.014(2) 0.023(3) 0.015(2) 0.004(2) 0.0043(19) 0.002(2)
C1 0.023(3) 0.030(5) 0.025(3) -0.005(3) 0.000(3) -0.004(3)
C2 0.009(3) 0.026(4) 0.020(3) -0.005(3) 0.000(2) 0.001(3)
C3 0.018(3) 0.013(4) 0.028(3) -0.006(3) -0.003(3) -0.009(3)
C4 0.011(3) 0.015(4) 0.027(3) 0.004(3) 0.004(2) 0.005(3)
C5 0.028(3) 0.023(5) 0.033(4) 0.005(3) 0.007(3) -0.003(3)
C6 0.052(4) 0.017(4) 0.034(4) -0.018(3) 0.014(3) -0.013(3)
C7 0.018(3) 0.020(4) 0.024(3) -0.007(3) 0.001(3) -0.007(3)
C8 0.041(4) 0.012(4) 0.032(4) 0.003(3) 0.011(3) -0.006(3)
C9 0.013(3) 0.032(5) 0.023(3) 0.004(3) 0.003(2) 0.001(3)
C10 0.047(4) 0.028(5) 0.026(3) 0.007(4) 0.005(3) -0.002(4)
C11 0.008(2) 0.015(4) 0.008(2) 0.000(3) -0.001(2) 0.000(2)
C12 0.014(3) 0.016(4) 0.015(3) 0.003(3) 0.006(2) 0.005(3)
C13 0.012(3) 0.023(4) 0.008(2) -0.004(3) 0.000(2) 0.000(3)
C14 0.013(3) 0.015(4) 0.018(3) -0.006(3) 0.002(2) 0.001(2)
C15 0.012(3) 0.011(3) 0.012(3) 0.000(3) 0.005(2) 0.001(2)

loop_
_atom_type_symbol
_atom_type_description
_atom_type_scat_dispersion_real
_atom_type_scat_dispersion_imag
_atom_type_scat_source
C C 0.0033 0.0016 'International Tables Vol C Tables 4.2.6.8 and 6.1.1.4'
H H 0 0 'International Tables Vol C Tables 4.2.6.8 and 6.1.1.4'
N N 0.0061 0.0033 'International Tables Vol C Tables 4.2.6.8 and 6.1.1.4'
O O 0.0106 0.006 'International Tables Vol C Tables 4.2.6.8 and 6.1.1.4'
Er Er -0.2586 4.9576 'International Tables Vol C Tables 4.2.6.8 and 6.1.1.4'

loop_
_geom_angle_atom_site_label_1
_geom_angle_atom_site_label_2
_geom_angle_atom_site_label_3
_geom_angle
O2 Er1 O3 87.13(15)
O2 Er1 O1 75.14(14)
O3 Er1 O1 76.00(15)
O2 Er1 O4 80.16(15)
O3 Er1 O4 74.71(15)
O1 Er1 O4 142.28(15)
O2 Er1 O5 145.79(13)
O3 Er1 O5 107.83(14)
O1 Er1 O5 137.60(14)
O4 Er1 O5 74.77(14)
O2 Er1 O7 106.17(15)
O3 Er1 O7 143.59(14)
O1 Er1 O7 75.08(14)
O4 Er1 O7 140.10(14)
O5 Er1 O7 80.17(14)
O2 Er1 O8 71.04(14)
O3 Er1 O8 144.42(14)
O1 Er1 O8 122.12(14)
O4 Er1 O8 74.12(14)
O5 Er1 O8 79.88(13)
O7 Er1 O8 71.25(13)
O2 Er1 N1 148.50(14)
O3 Er1 N1 77.13(16)
O1 Er1 N1 74.65(14)
O4 Er1 N1 120.39(15)
O5 Er1 N1 65.70(14)
O7 Er1 N1 74.25(15)
O8 Er1 N1 134.53(15)
C2 O1 Er1 130.2(4)
C4 O2 Er1 130.3(4)
C7 O3 Er1 132.6(4)
C9 O4 Er1 131.2(4)
C15 O5 Er1 126.0(3)
Er1 O7 H1 109.8
Er1 O7 H2 116.3
H1 O7 H2 92.6
Er1 O8 H3 121
Er1 O8 H4 120.3
H3 O8 H4 92.6
C14 N1 C11 115.9(5)
C14 N1 Er1 128.5(4)
C11 N1 Er1 115.3(3)
C12 N2 C13 115.9(5)
C2 C1 H1A 109.5
C2 C1 H1B 109.5
H1A C1 H1B 109.5
C2 C1 H1C 109.5
H1A C1 H1C 109.5
H1B C1 H1C 109.5
O1 C2 C3 124.3(5)
O1 C2 C1 115.7(6)
C3 C2 C1 120.0(6)
C4 C3 C2 124.3(6)
C4 C3 H3A 117.8
C2 C3 H3A 117.8
O2 C4 C3 125.4(6)
O2 C4 C5 115.4(5)
C3 C4 C5 119.2(6)
C4 C5 H5A 109.5
C4 C5 H5B 109.5
H5A C5 H5B 109.5
C4 C5 H5C 109.5
H5A C5 H5C 109.5
H5B C5 H5C 109.5
C7 C6 H6A 109.5
C7 C6 H6B 109.5
H6A C6 H6B 109.5
C7 C6 H6C 109.5
H6A C6 H6C 109.5
H6B C6 H6C 109.5
O3 C7 C8 125.1(6)
O3 C7 C6 116.3(6)
C8 C7 C6 118.6(7)
C9 C8 C7 123.1(7)
C9 C8 H8A 118.4
C7 C8 H8A 118.4
O4 C9 C8 125.3(6)
O4 C9 C10 116.7(6)
C8 C9 C10 118.1(6)
C9 C10 H10A 109.5
C9 C10 H10B 109.5
H10A C10 H10B 109.5
C9 C10 H10C 109.5
H10A C10 H10C 109.5
H10B C10 H10C 109.5
N1 C11 C12 121.8(5)
N1 C11 C15 116.0(5)
C12 C11 C15 121.9(5)
N2 C12 C11 122.0(5)
N2 C12 H12A 119
C11 C12 H12A 119
N2 C13 C14 122.3(5)
N2 C13 H13A 118.9
C14 C13 H13A 118.9
N1 C14 C13 121.8(5)
N1 C14 H14A 119.1
C13 C14 H14A 119.1
O5 C15 O6 126.4(5)
O5 C15 C11 116.7(5)
O6 C15 C11 116.8(5)

loop_
_geom_bond_atom_site_label_1
_geom_bond_atom_site_label_2
_geom_bond_distance
Er1 O2 2.261(4)
Er1 O3 2.261(5)
Er1 O1 2.289(4)
Er1 O4 2.296(4)
Er1 O5 2.352(4)
Er1 O7 2.408(4)
Er1 O8 2.411(4)
Er1 N1 2.557(4)
O1 C2 1.272(7)
O2 C4 1.259(7)
O3 C7 1.258(8)
O4 C9 1.261(8)
O5 C15 1.251(6)
O6 C15 1.258(6)
O7 H1 0.9038
O7 H2 0.79
O8 H3 0.9022
O8 H4 0.7787
N1 C14 1.338(7)
N1 C11 1.346(7)
N2 C12 1.337(7)
N2 C13 1.338(7)
C1 C2 1.510(8)
C1 H1A 0.98
C1 H1B 0.98
C1 H1C 0.98
C2 C3 1.395(8)
C3 C4 1.387(8)
C3 H3A 0.95
C4 C5 1.515(9)
C5 H5A 0.98
C5 H5B 0.98
C5 H5C 0.98
C6 C7 1.507(9)
C6 H6A 0.98
C6 H6B 0.98
C6 H6C 0.98
C7 C8 1.404(9)
C8 C9 1.400(9)
C8 H8A 0.95
C9 C10 1.523(9)
C10 H10A 0.98
C10 H10B 0.98
C10 H10C 0.98
C11 C12 1.385(7)
C11 C15 1.513(7)
C12 H12A 0.95
C13 C14 1.385(8)
C13 H13A 0.95
C14 H14A 0.95

loop_
_geom_hbond_atom_site_label_D
_geom_hbond_atom_site_label_H
_geom_hbond_atom_site_label_A
_geom_hbond_distance_DH
_geom_hbond_distance_HA
_geom_hbond_distance_DA
_geom_hbond_angle_DHA
_geom_hbond_site_symmetry_A
O7 H1 O6 0.9 1.84 2.700(5) 158.1 3
O7 H2 N2 0.79 2.08 2.842(6) 162.1 3_556
O8 H3 O6 0.9 2 2.852(5) 157.5 1_655
O8 H4 O6 0.78 1.99 2.738(6) 161.5 3
C13 H13A O5 0.95 2.49 3.405(6) 162.1 1_556
C14 H14A O1 0.95 2.53 3.035(7) 113.6 .
